data_2101208
loop_
_publ_author_name
'De Ridder, Dirk J.A.^3^'
'\<Capkov\'a, Pavla^4^'
'Hatjisymeon, Kostas^5^'
'Fraanje, Jan'
'Schenk, Henk'

_publ_section_title
;
 Crystal studies of musk compounds. VIII. Structures of five homologues
 of musk phantolid
;
_journal_issue 5
_journal_name_full 'Acta Crystallographica Section B'
_journal_page_first 607
_journal_page_last 616
_journal_paper_doi 10.1107/S0108768194001497
_journal_volume 50
_journal_year 1994
_chemical_formula_moiety 'C16 H22 O'
_chemical_formula_sum 'C16 H22 O'
_chemical_formula_weight 230.35
_chemical_name_systematic 5-acetyl-1,1,2,3,3-pentamethylindan
_space_group_IT_number 14
_symmetry_cell_setting monoclinic
_symmetry_space_group_name_Hall '-P 2yab'
_symmetry_space_group_name_H-M 'P 1 21/a 1'
_audit_creation_method from_xtal_archive_file_using_CIFIO
_cell_angle_alpha 90.00000
_cell_angle_beta 105.15(2)
_cell_angle_gamma 90.00000
_cell_formula_units_Z 4
_cell_length_a 8.232(2)
_cell_length_b 11.2770(10)
_cell_length_c 15.448(3)
_cell_measurement_reflns_used 23
_cell_measurement_temperature 188
_cell_measurement_theta_max 40.0
_cell_measurement_theta_min 25.2
_cell_volume 1384.2(5)
_computing_cell_refinement 'CELCON prog. comparable to xtal_LATCON'
_computing_data_collection 'ENRAF-NONIUS CAD4 software'
_computing_data_reduction
; xtal_ADDREF (Davenport & Hall, 1990)
SORTRF (Hall, Spadaccini & Stewart, 1990)
;
_computing_molecular_graphics ' PLUTO (Motherwell & Clegg, 1978), PEANUT (Hummel, Hauser & B\"urgi, 1990)'
_computing_publication_material ' xtal_BONDLA (Dreissig, Doherty, Stewart & Hall, 1990) _CIFIO (Hall, 1990)'
_computing_structure_refinement 'xtal_CRYLSQ (Olthof-Hazekamp, 1990)'
_computing_structure_solution 'xtal_SIMPEL (Schenk & Hall, 1990)'
_diffrn_ambient_temperature 188
_diffrn_measurement_device 'ENRAF NONIUS CAD4'
_diffrn_measurement_method \q/\2q
_diffrn_radiation_monochromator graphite
_diffrn_radiation_source xray_tube
_diffrn_radiation_type 'Cu K\a'
_diffrn_radiation_wavelength 1.5418
_diffrn_reflns_av_R_equivalents 0
_diffrn_reflns_av_sigmaI/netI 0
_diffrn_reflns_limit_h_max 0
_diffrn_reflns_limit_h_min -8
_diffrn_reflns_limit_k_max 11
_diffrn_reflns_limit_k_min 0
_diffrn_reflns_limit_l_max 16
_diffrn_reflns_limit_l_min -16
_diffrn_reflns_number 1889
_diffrn_reflns_reduction_process perpendicular_monochr_Lp
_diffrn_reflns_theta_max 54.9
_diffrn_reflns_theta_min 2.96
_diffrn_standards_decay_% 0
_diffrn_standards_interval_time 60
_diffrn_standards_number 2
_exptl_absorpt_coefficient_mu '4.59 cm^-1^'
_exptl_absorpt_correction_T_max 1.42
_exptl_absorpt_correction_T_min 0.74
_exptl_absorpt_correction_type 'Empirical: DIFABS (Walker & Stuart, 1983)'
_exptl_crystal_colour colourless
_exptl_crystal_density_diffrn 1.104
_exptl_crystal_description 'block shaped crystal'
_exptl_crystal_F_000 504
_exptl_crystal_size_max 0.75
_exptl_crystal_size_mid 0.6
_exptl_crystal_size_min 0.5
_refine_diff_density_max .371
_refine_diff_density_min -.188
_refine_ls_abs_structure_details none
_refine_ls_abs_structure_Flack 0
_refine_ls_extinction_coef .00000
_refine_ls_extinction_method none
_refine_ls_goodness_of_fit_all .203
_refine_ls_goodness_of_fit_obs .203
_refine_ls_hydrogen_treatment ' refined, restrained at 1.09 \%A to their carrier atom.'
_refine_ls_matrix_type full
_refine_ls_number_constraints 0
_refine_ls_number_parameters 242
_refine_ls_number_reflns 1506
_refine_ls_number_restraints 22
_refine_ls_R_factor_all .056
_refine_ls_R_factor_obs .056
_refine_ls_shift/esd_max .331
_refine_ls_shift/esd_mean .056
_refine_ls_structure_factor_coef F
_refine_ls_weighting_details 'w = 1/(6.96+F~obs~+0.0057F~obs~^2^)'
_refine_ls_weighting_scheme calc
_refine_ls_wR_factor_all .072
_refine_ls_wR_factor_obs .072
_reflns_number_observed 1506
_reflns_number_total 1734
_reflns_observed_criterion refl_observed_if_Inet_>_2.5_sigma(Inet)
_cod_data_source_file sh0044.cif
_cod_data_source_block G57315
_cod_depositor_comments
;
The following automatic conversions were performed:

'_refine_ls_weighting_scheme' value '1/(6.96+F~obs~+0.0057F~obs~^2^)'
was changed to 'calc'. New tag '_refine_ls_weighting_details' was
created. The value of the new tag was set to 'w =
1/(6.96+F~obs~+0.0057F~obs~^2^)'.

Automatic conversion script
Id: cif_fix_values 3143 2015-03-26 13:38:13Z robertas 
;
_cod_original_cell_volume 1384.3(7)
_cod_original_sg_symbol_H-M 'P 21/a'
_cod_database_code 2101208

loop_
_symmetry_equiv_pos_as_xyz
+x,+y,+z
1/2-x,1/2+y,-z
-x,-y,-z
1/2+x,1/2-y,+z

loop_
_atom_site_aniso_label
_atom_site_aniso_U_11
_atom_site_aniso_U_22
_atom_site_aniso_U_33
_atom_site_aniso_U_12
_atom_site_aniso_U_13
_atom_site_aniso_U_23
C1 .027(2) .030(2) .035(2) -.0020(10) .0070(10) -.0050(10)
C2 .039(2) .037(2) .033(2) .0030(10) .0090(10) .0020(10)
C3 .0300(10) .0220(10) .031(2) -.0030(10) .0090(10) .0020(10)
C4 .026(2) .029(2) .031(2) .0020(10) .0090(10) -.0010(10)
C5 .028(2) .042(2) .029(2) .0090(10) .0120(10) .0070(10)
C6 .037(2) .038(2) .047(2) .0020(10) .0180(10) .0110(10)
C7 .034(2) .032(2) .049(2) -.0090(10) .015(2) .0050(10)
C8 .0240(10) .0250(10) .0320(10) .0000(10) .0070(10) -.0030(10)
C9 .0210(10) .0230(10) .029(2) .0030(10) .0080(10) .0020(10)
C10 .048(2) .046(2) .051(2) -.004(2) .004(2) -.018(2)
C11 .031(2) .064(2) .048(2) .012(2) .004(2) -.004(2)
C12 .062(2) .054(2) .033(2) .003(2) .003(2) .010(2)
C13 .041(2) .043(2) .055(2) -.004(2) .020(2) .011(2)
C14 .058(2) .023(2) .050(2) .004(2) .014(2) .0020(10)
C15 .038(2) .060(2) .037(2) .018(2) .0170(10) .009(2)
C16 .054(2) .068(3) .035(2) .017(2) .006(2) -.004(2)
O .064(2) .083(2) .052(2) .0080(10) .0110(10) .0370(10)

loop_
_atom_site_label
_atom_site_fract_x
_atom_site_fract_y
_atom_site_fract_z
_atom_site_U_iso_or_equiv
_atom_site_thermal_displace_type
_atom_site_calc_flag
_atom_site_calc_attached_atom
C1 .7866(3) .4173(2) .6630(2) .0310(10) Uani ? ?
C2 .9156(4) .4983(3) .6338(2) .036(2) Uani ? ?
C3 1.0311(3) .5534(2) .7200(2) .0280(10) Uani ? ?
C4 1.1138(3) .4548(2) .8784(2) .0280(10) Uani ? ?
C5 1.0834(3) .3622(3) .9324(2) .0320(10) Uani ? ?
C6 .9540(4) .2817(3) .8971(2) .039(2) Uani ? ?
C7 .8523(4) .2936(3) .8114(2) .038(2) Uani ? ?
C8 .8837(3) .3855(2) .7574(2) .0270(10) Uani ? ?
C9 1.0157(3) .4639(2) .7904(2) .0240(10) Uani ? ?
C10 .7444(5) .3086(3) .6011(2) .050(2) Uani ? ?
C11 .6208(4) .4775(3) .6654(2) .049(2) Uani ? ?
C12 .8406(5) .5863(3) .5586(2) .051(2) Uani ? ?
C13 1.2140(4) .5597(3) .7119(2) .044(2) Uani ? ?
C14 .9809(5) .6776(3) .7448(2) .044(2) Uani ? ?
C15 1.1869(4) .3438(3) 1.0265(2) .044(2) Uani ? ?
C16 1.3100(5) .4372(4) 1.0708(2) .053(2) Uani ? ?
O 1.1720(3) .2522(3) 1.0662(2) .067(2) Uani ? ?
H2 .997(4) .438(3) .610(2) .060(10) Uiso calc C2
H4 1.202(3) .518(2) .902(2) .039(8) Uiso calc C4
H6 .933(5) .213(3) .939(2) .070(10) Uiso calc C6
H7 .755(3) .233(2) .790(2) .045(9) Uiso calc C7
H101 .684(4) .339(3) .534(2) .070(10) Uiso calc C10
H102 .856(4) .262(3) .604(2) .070(10) Uiso calc C10
H103 .657(5) .254(3) .627(3) .090(10) Uiso calc C10
H111 .649(6) .554(3) .712(3) .11(2) Uiso calc C11
H112 .548(4) .499(3) .599(2) .080(10) Uiso calc C11
H113 .550(4) .411(3) .691(2) .080(10) Uiso calc C11
H121 .771(5) .540(3) .503(2) .080(10) Uiso calc C12
H122 .762(4) .646(3) .580(2) .070(10) Uiso calc C12
H123 .941(4) .633(4) .542(3) .10(2) Uiso calc C12
H131 1.258(4) .474(2) .697(2) .070(10) Uiso calc C13
H132 1.207(5) .612(3) .653(2) .070(10) Uiso calc C13
H133 1.298(5) .596(4) .775(2) .090(10) Uiso calc C13
H141 .991(4) .743(3) .698(2) .070(10) Uiso calc C14
H142 .855(3) .676(3) .751(3) .080(10) Uiso calc C14
H143 1.071(4) .699(3) .807(2) .060(10) Uiso calc C14
H161 1.403(5) .449(4) 1.036(3) .12(2) Uiso calc C16
H162 1.247(7) .521(3) 1.063(4) .16(2) Uiso calc C16
H163 1.351(7) .412(5) 1.140(2) .16(2) Uiso calc C16

loop_
_atom_type_symbol
_atom_type_scat_dispersion_real
_atom_type_scat_dispersion_imag
_atom_type_scat_source
C .017 .009 'Cromer,D.T. & Mann,J.B. 1968 AC A24,321.'
H 0 0 'Stewart et al. 1965 J Chem Phys 42,3175.'
O .047 .032 'Cromer,D.T. & Mann,J.B. 1968 AC A24,321.'

loop_
_geom_angle_atom_site_label_1
_geom_angle_atom_site_label_2
_geom_angle_atom_site_label_3
_geom_angle
_geom_angle_publ_flag
C2 C1 C8 101.0(2) yes
C2 C1 C10 110.4(3) yes
C2 C1 C11 115.3(3) yes
C8 C1 C10 112.8(2) yes
C8 C1 C11 109.3(3) yes
C10 C1 C11 108.1(2) yes
C1 C2 C3 107.4(2) yes
C1 C2 C12 115.5(3) yes
C1 C2 H2 105(2) ?
C3 C2 C12 115.3(2) yes
C3 C2 H2 105(2) ?
C12 C2 H2 108(2) ?
C2 C3 C9 101.7(2) yes
C2 C3 C13 109.9(3) yes
C2 C3 C14 115.8(2) yes
C9 C3 C13 110.8(2) yes
C9 C3 C14 110.5(2) yes
C13 C3 C14 108.1(2) yes
C5 C4 C9 119.2(2) yes
C5 C4 H4 122(2) ?
C9 C4 H4 119(2) ?
C4 C5 C6 119.3(2) yes
C4 C5 C15 122.5(2) yes
C6 C5 C15 118.2(3) yes
C5 C6 C7 121.5(3) yes
C5 C6 H6 118(2) ?
C7 C6 H6 120(2) ?
C6 C7 C8 119.1(3) yes
C6 C7 H7 118(2) ?
C8 C7 H7 123(2) ?
C1 C8 C7 128.2(2) yes
C1 C8 C9 111.7(2) yes
C7 C8 C9 120.1(2) yes
C3 C9 C4 127.9(2) yes
C3 C9 C8 111.3(2) yes
C4 C9 C8 120.7(2) yes
C1 C10 H101 108(2) ?
C1 C10 H102 109(2) ?
C1 C10 H103 107(2) ?
H101 C10 H102 112(3) ?
H101 C10 H103 110(3) ?
H102 C10 H103 111(3) ?
C1 C11 H111 109(2) ?
C1 C11 H112 111(2) ?
C1 C11 H113 105(2) ?
H111 C11 H112 114(3) ?
H111 C11 H113 110(3) ?
H112 C11 H113 107(3) ?
C2 C12 H121 109(2) ?
C2 C12 H122 110(2) ?
C2 C12 H123 109(2) ?
H121 C12 H122 109(3) ?
H121 C12 H123 110(3) ?
H122 C12 H123 110(3) ?
C3 C13 H131 111(2) ?
C3 C13 H132 105(2) ?
C3 C13 H133 110(2) ?
H131 C13 H132 105(3) ?
H131 C13 H133 110(3) ?
H132 C13 H133 115(3) ?
C3 C14 H141 113(2) ?
C3 C14 H142 110(2) ?
C3 C14 H143 105(2) ?
H141 C14 H142 109(3) ?
H141 C14 H143 107(2) ?
H142 C14 H143 112(3) ?
C5 C15 C16 119.5(3) yes
C5 C15 O 119.9(3) yes
C16 C15 O 120.6(3) yes
C15 C16 H161 110(2) ?
C15 C16 H162 109(3) ?
C15 C16 H163 105(3) ?
H161 C16 H162 104(4) ?
H161 C16 H163 118(4) ?
H162 C16 H163 111(5) ?

loop_
_geom_bond_atom_site_label_1
_geom_bond_atom_site_label_2
_geom_bond_distance
_geom_bond_publ_flag
C1 C2 1.554(4) yes
C1 C8 1.512(4) yes
C1 C10 1.537(4) yes
C1 C11 1.534(5) yes
C2 C3 1.550(4) yes
C2 C12 1.530(4) yes
C2 H2 1.09(3) ?
C3 C9 1.514(4) yes
C3 C13 1.545(5) yes
C3 C14 1.537(4) yes
C4 C5 1.400(4) yes
C4 C9 1.391(3) yes
C4 H4 1.02(2) ?
C5 C6 1.397(4) yes
C5 C15 1.494(4) yes
C6 C7 1.376(4) yes
C6 H6 1.05(3) ?
C7 C8 1.397(4) yes
C7 H7 1.04(3) ?
C8 C9 1.390(3) yes
C10 H101 1.09(3) ?
C10 H102 1.05(3) ?
C10 H103 1.09(4) ?
C11 H111 1.11(4) ?
C11 H112 1.07(3) ?
C11 H113 1.09(4) ?
C12 H121 1.04(3) ?
C12 H122 1.05(4) ?
C12 H123 1.06(4) ?
C13 H131 1.08(3) ?
C13 H132 1.08(3) ?
C13 H133 1.11(3) ?
C14 H141 1.05(3) ?
C14 H142 1.06(3) ?
C14 H143 1.08(3) ?
C15 C16 1.498(5) yes
C15 O 1.224(4) yes
C16 H161 1.05(5) ?
C16 H162 1.07(4) ?
C16 H163 1.08(3) ?

loop_
_geom_contact_atom_site_label_1
_geom_contact_atom_site_label_2
_geom_contact_distance
_geom_contact_site_symmetry_2
_geom_contact_publ_flag
C5 O 2.356(4) . no
C2 C8 2.365(4) . no
C16 O 2.368(5) . no
C2 C9 2.376(4) . no
C6 C8 2.390(4) . no
C3 C8 2.399(4) . no
C1 C9 2.402(3) . no
C5 C9 2.408(4) . no
C4 C6 2.414(4) . no
C7 C9 2.415(4) . no
C4 C8 2.417(3) . no
C5 C7 2.419(4) . no
C6 C15 2.481(4) . no
C8 C11 2.484(4) . no
C10 C11 2.486(5) . no
C13 C14 2.494(5) . no
C1 C3 2.502(4) . no
C9 C14 2.507(4) . no
C9 C13 2.518(5) . no
C2 C13 2.534(4) . no
C4 C15 2.538(4) . no
C2 C10 2.539(5) . no
C8 C10 2.539(4) . no
C5 C16 2.585(4) . no
C3 C12 2.601(4) . no
C2 C11 2.608(5) . no
C1 C12 2.609(5) . no
C3 C4 2.611(4) . no
C2 C14 2.615(4) . no
C1 C7 2.617(4) . no
C6 C9 2.763(4) . no
C6 O 2.775(4) . no
C5 C8 2.785(3) . no
C4 C7 2.801(4) . no
C12 C14 2.988(5) . no
C4 C16 2.996(4) . no
C11 C12 3.011(6) . no
C4 C13 3.131(5) . no
C7 C10 3.140(5) . no
C4 C14 3.254(4) . no
C7 C11 3.283(4) . no
C9 C11 3.323(4) . no
C10 C12 3.338(5) . no
C12 C13 3.367(5) . no
C3 C11 3.371(4) . no
C8 C14 3.407(4) . no
C1 C14 3.423(4) . no
C10 C12 3.458(5) 2_646 no
C14 O 3.558(5) 3_767 no
C8 C13 3.570(5) . no
C14 O 3.611(4) 2_757 no
C5 C6 3.620(4) 4 no
C6 C15 3.623(5) 4_455 no
C4 O 3.625(4) . no
C9 C10 3.632(4) . no
C13 C14 3.643(5) 4_565 no
C11 C14 3.672(5) . no
C16 O 3.682(5) 4 no
C5 C7 3.693(5) 4 no
C1 C4 3.718(3) . no
C4 C7 3.719(4) 4 no
C3 C7 3.719(4) . no
C11 C13 3.721(5) 1_455 no
C2 C7 3.725(5) . no
C2 C4 3.736(4) . no
C9 C12 3.756(4) . no
C8 C12 3.757(4) . no
C1 C13 3.760(4) . no
C7 C15 3.763(4) . no
C3 C10 3.781(4) . no
C4 O 3.782(4) 2_757 no
C9 C15 3.798(4) . no
C4 C6 3.823(4) 4 no
C1 C6 3.836(4) . no
C6 C16 3.841(4) . no
C3 C5 3.855(4) . no
C4 C15 3.918(5) 3_767 no
C6 C7 3.936(5) 4 no
C6 O 3.940(5) 4_455 no
C5 C16 3.940(5) 3_767 no
C6 C16 3.947(5) 3_767 no
C7 C16 3.948(5) 3_767 no
C13 O 3.958(4) 2_757 no
C4 C16 3.963(5) 3_767 no
C7 C9 3.968(4) 4_455 no
C8 C16 3.974(5) 3_767 no
C15 O 4.026(4) 4 no
C6 C16 4.045(5) 4_455 no
C12 C12 4.054(6) 3_766 no
C11 C16 4.079(5) 3_767 no
C2 C12 4.110(5) 3_766 no
O O 4.116(4) 4 no
O O 4.116(4) 4_455 no
C14 C15 4.124(5) 3_767 no
C14 C16 4.134(5) 2_757 no
C5 C15 4.134(5) 3_767 no
C7 O 4.150(4) . no
C16 O 4.157(5) 2_757 no
C5 C5 4.173(4) 3_767 no
C6 C6 4.178(5) 4 no
C6 C6 4.178(5) 4_455 no
C7 C15 4.202(5) 4_455 no
C3 O 4.206(3) 2_757 no
C7 C7 4.232(4) 4 no
C7 C7 4.232(4) 4_455 no
C4 C5 4.234(4) 3_767 no
C9 C15 4.237(4) 3_767 no
C7 C8 4.240(4) 4_455 no
C3 C6 4.265(4) . no
C4 O 4.270(4) 3_767 no
C8 C15 4.279(4) . no
C1 C5 4.285(4) . no
C14 C15 4.293(4) 2_757 no
C6 C16 4.313(5) 2_747 no
C7 C13 4.314(4) 4_455 no
C10 C10 4.323(6) 4_455 no
C10 C10 4.323(6) 4 no
C11 C14 4.323(5) 4_465 no
C14 C16 4.370(6) 3_767 no
C9 O 4.372(4) 2_757 no
C9 C16 4.386(4) . no
C9 O 4.396(4) 3_767 no
C10 C11 4.403(5) 4 no
C12 C13 4.404(5) 3_766 no
C14 C14 4.428(5) 4_465 no
C14 C14 4.428(5) 4_565 no
C5 C13 4.431(5) . no

loop_
_geom_torsion_atom_site_label_1
_geom_torsion_atom_site_label_2
_geom_torsion_atom_site_label_3
_geom_torsion_atom_site_label_4
_geom_torsion
_geom_torsion_publ_flag
C8 C1 C2 C3 -26.0(3) no
C8 C1 C2 C12 -156.2(3) no
C8 C1 C2 H2 85(2) no
C10 C1 C2 C3 -145.6(2) no
C10 C1 C2 C12 84.2(3) no
C10 C1 C2 H2 -35(2) no
C11 C1 C2 C3 91.6(3) no
C11 C1 C2 C12 -38.6(4) no
C11 C1 C2 H2 -158(2) no
C2 C1 C8 C7 -163.3(3) no
C2 C1 C8 C9 18.5(3) no
C10 C1 C8 C7 -45.5(4) no
C10 C1 C8 C9 136.4(3) no
C11 C1 C8 C7 74.8(4) no
C11 C1 C8 C9 -103.3(3) no
C2 C1 C10 H101 -63(2) no
C2 C1 C10 H102 58(2) no
C2 C1 C10 H103 178(2) no
C8 C1 C10 H101 -175(2) no
C8 C1 C10 H102 -54(2) no
C8 C1 C10 H103 66(2) no
C11 C1 C10 H101 64(2) no
C11 C1 C10 H102 -175(2) no
C11 C1 C10 H103 -55(2) no
C2 C1 C11 H111 -58(2) no
C2 C1 C11 H112 69(2) no
C2 C1 C11 H113 -176(2) no
C8 C1 C11 H111 55(2) no
C8 C1 C11 H112 -178(2) no
C8 C1 C11 H113 -63(2) no
C10 C1 C11 H111 178(2) no
C10 C1 C11 H112 -55(2) no
C10 C1 C11 H113 60(2) no
C1 C2 C3 C9 24.1(3) no
C1 C2 C3 C13 141.6(2) no
C1 C2 C3 C14 -95.6(3) no
C12 C2 C3 C9 154.5(3) no
C12 C2 C3 C13 -88.1(3) no
C12 C2 C3 C14 34.7(4) no
H2 C2 C3 C9 -87(2) no
H2 C2 C3 C13 30(2) no
H2 C2 C3 C14 153(2) no
C1 C2 C12 H121 -57(2) no
C1 C2 C12 H122 63(2) no
C1 C2 C12 H123 -176(3) no
C3 C2 C12 H121 177(2) no
C3 C2 C12 H122 -63(2) no
C3 C2 C12 H123 57(3) no
H2 C2 C12 H121 61(3) no
H2 C2 C12 H122 -179(3) no
H2 C2 C12 H123 -59(3) no
C2 C3 C9 C4 167.6(3) no
C2 C3 C9 C8 -12.8(3) no
C13 C3 C9 C4 50.8(4) no
C13 C3 C9 C8 -129.6(3) no
C14 C3 C9 C4 -68.9(4) no
C14 C3 C9 C8 110.7(3) no
C2 C3 C13 H131 -55(2) no
C2 C3 C13 H132 58(2) no
C2 C3 C13 H133 -178(2) no
C9 C3 C13 H131 56(2) no
C9 C3 C13 H132 169(2) no
C9 C3 C13 H133 -66(2) no
C14 C3 C13 H131 177(2) no
C14 C3 C13 H132 -69(2) no
C14 C3 C13 H133 55(2) no
C2 C3 C14 H141 -66(2) no
C2 C3 C14 H142 56(2) no
C2 C3 C14 H143 177(2) no
C9 C3 C14 H141 179(2) no
C9 C3 C14 H142 -58(2) no
C9 C3 C14 H143 63(2) no
C13 C3 C14 H141 58(2) no
C13 C3 C14 H142 -180(2) no
C13 C3 C14 H143 -59(2) no
C9 C4 C5 C6 -.7(4) no
C9 C4 C5 C15 177.9(3) no
H4 C4 C5 C6 176(2) no
H4 C4 C5 C15 -5(2) no
C5 C4 C9 C3 -177.5(3) no
C5 C4 C9 C8 3.0(4) no
H4 C4 C9 C3 5(2) no
H4 C4 C9 C8 -174(2) no
C4 C5 C6 C7 -2.1(5) no
C4 C5 C6 H6 -180(2) no
C15 C5 C6 C7 179.3(3) no
C15 C5 C6 H6 2(2) no
C4 C5 C15 C16 10.0(5) no
C4 C5 C15 O -169.1(3) no
C6 C5 C15 C16 -171.4(3) no
C6 C5 C15 O 9.5(5) no
C5 C6 C7 C8 2.5(5) no
C5 C6 C7 H7 -177(2) no
H6 C6 C7 C8 -180(2) no
H6 C6 C7 H7 0(3) no
C6 C7 C8 C1 -178.2(3) no
C6 C7 C8 C9 -.2(5) no
H7 C7 C8 C1 2(2) no
H7 C7 C8 C9 180(2) no
C1 C8 C9 C3 -3.8(3) no
C1 C8 C9 C4 175.8(3) no
C7 C8 C9 C3 177.9(3) no
C7 C8 C9 C4 -2.5(4) no
C5 C15 C16 H161 -62(3) no
C5 C15 C16 H162 51(4) no
C5 C15 C16 H163 170(3) no
O C15 C16 H161 117(3) no
O C15 C16 H162 -130(4) no
O C15 C16 H163 -11(3) no
